data_1555581
loop_
_publ_author_name
'Boobalan, Ramadoss'
'Gandeepan, Parthasarathy'
'Cheng, Chien-Hong'

_publ_section_title
;
 Ruthenium-Catalyzed C-H Alkynylation of Aromatic Amides with Hypervalent
 Iodine-Alkyne Reagents.
;
_journal_issue 14
_journal_name_full 'Organic letters'
_journal_page_first 3314
_journal_page_last 3317
_journal_paper_doi 10.1021/acs.orglett.6b01281
_journal_volume 18
_journal_year 2016
_chemical_formula_sum 'C21 H33 N O2 Si'
_chemical_formula_weight 359.57
_space_group_crystal_system monoclinic
_space_group_IT_number 14
_space_group_name_Hall '-P 2yn'
_space_group_name_H-M_alt 'P 1 21/n 1'
_atom_sites_solution_hydrogens geom
_audit_creation_method SHELXL-2014/6
_cell_angle_alpha 90
_cell_angle_beta 109.4000(10)
_cell_angle_gamma 90
_cell_formula_units_Z 4
_cell_length_a 16.5088(9)
_cell_length_b 8.4395(5)
_cell_length_c 16.9774(8)
_cell_measurement_reflns_used 4085
_cell_measurement_temperature 296(2)
_cell_measurement_theta_max 21.8748
_cell_measurement_theta_min 2.6161
_cell_volume 2231.1(2)
_computing_cell_refinement 'SAINT V8.34A (Bruker AXS Inc., 2013)'
_computing_data_collection 'APEX2 (Bruker AXS, 2010)'
_computing_data_reduction 'SAINT V8.34A (Bruker AXS Inc., 2013)'
_computing_molecular_graphics 'SHELXTL (Sheldrick, 2008)'
_computing_publication_material SHELXTL
_computing_structure_refinement 'SHELXL-2014/6 (Sheldrick, 2014)'
_diffrn_ambient_temperature 296(2)
_diffrn_detector_area_resol_mean 8.3333
_diffrn_measured_fraction_theta_full 0.995
_diffrn_measured_fraction_theta_max 0.994
_diffrn_measurement_device_type 'Bruker APEX-II CCD'
_diffrn_measurement_method '\f and \w scans'
_diffrn_radiation_type MoK\a
_diffrn_radiation_wavelength 0.71073
_diffrn_reflns_av_R_equivalents 0.0355
_diffrn_reflns_av_unetI/netI 0.0358
_diffrn_reflns_Laue_measured_fraction_full 0.995
_diffrn_reflns_Laue_measured_fraction_max 0.994
_diffrn_reflns_limit_h_max 20
_diffrn_reflns_limit_h_min -20
_diffrn_reflns_limit_k_max 10
_diffrn_reflns_limit_k_min -10
_diffrn_reflns_limit_l_max 21
_diffrn_reflns_limit_l_min -16
_diffrn_reflns_number 17674
_diffrn_reflns_point_group_measured_fraction_full 0.995
_diffrn_reflns_point_group_measured_fraction_max 0.994
_diffrn_reflns_theta_full 25.242
_diffrn_reflns_theta_max 26.394
_diffrn_reflns_theta_min 1.491
_exptl_absorpt_coefficient_mu 0.118
_exptl_absorpt_correction_T_max 0.9485
_exptl_absorpt_correction_T_min 0.8990
_exptl_absorpt_correction_type multi-scan
_exptl_absorpt_process_details 'SADABS V2014/4 (Bruker AXS Inc.)'
_exptl_crystal_colour Colorless
_exptl_crystal_density_diffrn 1.070
_exptl_crystal_density_meas ?
_exptl_crystal_density_method 'not measured'
_exptl_crystal_description Lump
_exptl_crystal_F_000 784
_exptl_crystal_size_max 0.06
_exptl_crystal_size_mid 0.03
_exptl_crystal_size_min 0.02
_refine_diff_density_max 0.346
_refine_diff_density_min -0.280
_refine_diff_density_rms 0.067
_refine_ls_extinction_method none
_refine_ls_goodness_of_fit_ref 1.043
_refine_ls_hydrogen_treatment constr
_refine_ls_matrix_type full
_refine_ls_number_parameters 235
_refine_ls_number_reflns 4553
_refine_ls_number_restraints 0
_refine_ls_restrained_S_all 1.043
_refine_ls_R_factor_all 0.0894
_refine_ls_R_factor_gt 0.0524
_refine_ls_shift/su_max 0.001
_refine_ls_shift/su_mean 0.000
_refine_ls_structure_factor_coef Fsqd
_refine_ls_weighting_details 'w=1/[\s^2^(Fo^2^)+(0.0953P)^2^+0.2115P] where P=(Fo^2^+2Fc^2^)/3'
_refine_ls_weighting_scheme calc
_refine_ls_wR_factor_gt 0.1498
_refine_ls_wR_factor_ref 0.1768
_reflns_Friedel_coverage 0.000
_reflns_number_gt 2932
_reflns_number_total 4553
_reflns_threshold_expression 'I > 2\s(I)'
_cod_data_source_file ol6b01281_si_003.cif
_cod_data_source_block 160112_0m_a
_cod_depositor_comments
;
The following automatic conversions were performed:

data item '_exptl_crystal_density_meas' value 'not measured' was
changed to '?' -- the value is perceived as not measured.

Automatic conversion script
Id: cif_fix_values 6909 2019-04-08 15:41:33Z antanas 
;
_cod_original_sg_symbol_H-M 'P 21/n'
_cod_database_code 1555581
_shelx_space_group_comment
;
The symmetry employed for this shelxl refinement is uniquely defined
by the following loop, which should always be used as a source of
symmetry information in preference to the above space-group names.
They are only intended as comments.
;
_shelxl_version_number 2014/6

loop_
_space_group_symop_operation_xyz
'x, y, z'
'-x+1/2, y+1/2, -z+1/2'
'-x, -y, -z'
'x-1/2, -y-1/2, z-1/2'

loop_
_atom_site_label
_atom_site_type_symbol
_atom_site_fract_x
_atom_site_fract_y
_atom_site_fract_z
_atom_site_U_iso_or_equiv
_atom_site_adp_type
_atom_site_occupancy
_atom_site_site_symmetry_order
_atom_site_calc_flag
_atom_site_refinement_flags_posn
_atom_site_refinement_flags_adp
C1 C 0.35689(12) 0.5749(2) 0.38863(13) 0.0496(5) Uani 1 1 d . .
C2 C 0.34429(13) 0.5513(3) 0.46484(14) 0.0596(6) Uani 1 1 d . .
H2 H 0.3014 0.4816 0.4668 0.072 Uiso 1 1 calc R U
C3 C 0.39202(14) 0.6258(3) 0.53746(14) 0.0618(6) Uani 1 1 d . .
C4 C 0.45903(13) 0.7244(3) 0.53638(14) 0.0606(6) Uani 1 1 d . .
C5 C 0.47271(13) 0.7474(3) 0.46148(14) 0.0591(6) Uani 1 1 d . .
H5 H 0.5174 0.8137 0.4607 0.071 Uiso 1 1 calc R U
C6 C 0.42313(12) 0.6768(2) 0.38659(13) 0.0495(5) Uani 1 1 d . .
C7 C 0.30094(12) 0.4823(3) 0.31631(14) 0.0556(5) Uani 1 1 d . .
C8 C 0.2494(2) 0.4575(4) 0.11278(19) 0.1112(11) Uani 1 1 d . .
H8A H 0.2566 0.5600 0.0916 0.167 Uiso 1 1 calc R U
H8B H 0.2106 0.3956 0.0689 0.167 Uiso 1 1 calc R U
H8C H 0.3040 0.4049 0.1332 0.167 Uiso 1 1 calc R U
C9 C 0.3716(2) 0.5964(4) 0.61688(16) 0.0925(9) Uani 1 1 d . .
H9A H 0.3221 0.5289 0.6049 0.139 Uiso 1 1 calc R U
H9B H 0.3599 0.6955 0.6387 0.139 Uiso 1 1 calc R U
H9C H 0.4197 0.5461 0.6574 0.139 Uiso 1 1 calc R U
C10 C 0.51562(18) 0.8068(4) 0.61387(16) 0.0893(9) Uani 1 1 d . .
H10A H 0.4842 0.8916 0.6281 0.134 Uiso 1 1 calc R U
H10B H 0.5653 0.8489 0.6038 0.134 Uiso 1 1 calc R U
H10C H 0.5334 0.7324 0.6592 0.134 Uiso 1 1 calc R U
C11 C 0.44634(13) 0.7096(3) 0.31402(14) 0.0567(6) Uani 1 1 d . .
C12 C 0.47446(14) 0.7475(3) 0.25958(15) 0.0632(6) Uani 1 1 d . .
C13 C 0.45000(16) 0.9312(3) 0.10086(16) 0.0765(7) Uani 1 1 d . .
H13 H 0.4815 0.9739 0.0658 0.092 Uiso 1 1 calc R U
C14 C 0.37845(19) 0.8252(4) 0.0455(2) 0.1045(10) Uani 1 1 d . .
H14A H 0.3465 0.7808 0.0782 0.157 Uiso 1 1 calc R U
H14B H 0.4032 0.7413 0.0228 0.157 Uiso 1 1 calc R U
H14C H 0.3408 0.8870 0.0007 0.157 Uiso 1 1 calc R U
C15 C 0.4107(2) 1.0709(4) 0.1319(2) 0.1033(10) Uani 1 1 d . .
H15A H 0.3702 1.1237 0.0852 0.155 Uiso 1 1 calc R U
H15B H 0.4552 1.1437 0.1611 0.155 Uiso 1 1 calc R U
H15C H 0.3818 1.0335 0.1689 0.155 Uiso 1 1 calc R U
C16 C 0.58067(18) 0.6471(4) 0.15464(17) 0.0828(8) Uani 1 1 d . .
H16 H 0.6332 0.6250 0.2015 0.099 Uiso 1 1 calc R U
C17 C 0.5298(3) 0.4960(4) 0.1401(2) 0.1183(12) Uani 1 1 d . .
H17A H 0.4818 0.5046 0.0894 0.177 Uiso 1 1 calc R U
H17B H 0.5094 0.4774 0.1861 0.177 Uiso 1 1 calc R U
H17C H 0.5657 0.4094 0.1356 0.177 Uiso 1 1 calc R U
C18 C 0.6108(2) 0.6883(4) 0.0804(2) 0.1087(11) Uani 1 1 d . .
H18A H 0.6391 0.5982 0.0668 0.163 Uiso 1 1 calc R U
H18B H 0.6500 0.7760 0.0951 0.163 Uiso 1 1 calc R U
H18C H 0.5621 0.7163 0.0330 0.163 Uiso 1 1 calc R U
C19 C 0.61248(16) 0.9619(3) 0.25378(18) 0.0823(8) Uani 1 1 d . .
H19 H 0.5804 1.0457 0.2704 0.099 Uiso 1 1 calc R U
C20 C 0.6707(2) 0.8890(5) 0.3352(2) 0.1188(12) Uani 1 1 d . .
H20A H 0.7068 0.8103 0.3230 0.178 Uiso 1 1 calc R U
H20B H 0.6361 0.8405 0.3642 0.178 Uiso 1 1 calc R U
H20C H 0.7057 0.9703 0.3696 0.178 Uiso 1 1 calc R U
C21 C 0.6642(2) 1.0452(5) 0.2071(3) 0.1328(14) Uani 1 1 d . .
H21A H 0.6940 1.1337 0.2394 0.199 Uiso 1 1 calc R U
H21B H 0.6262 1.0822 0.1543 0.199 Uiso 1 1 calc R U
H21C H 0.7050 0.9726 0.1981 0.199 Uiso 1 1 calc R U
N1 N 0.27399(11) 0.5558(2) 0.24360(11) 0.0654(5) Uani 1 1 d . .
H1 H 0.2914 0.6496 0.2376 0.079 Uiso 1 1 calc R U
O1 O 0.28029(12) 0.34633(19) 0.32678(11) 0.0831(5) Uani 1 1 d . .
O2 O 0.21624(10) 0.4747(2) 0.17711(10) 0.0759(5) Uani 1 1 d . .
Si1 Si 0.52898(4) 0.81999(8) 0.18886(4) 0.0602(2) Uani 1 1 d . .

loop_
_atom_site_aniso_label
_atom_site_aniso_U_11
_atom_site_aniso_U_22
_atom_site_aniso_U_33
_atom_site_aniso_U_23
_atom_site_aniso_U_13
_atom_site_aniso_U_12
C1 0.0409(10) 0.0405(11) 0.0651(12) 0.0042(9) 0.0144(9) 0.0048(8)
C2 0.0530(12) 0.0530(13) 0.0741(15) 0.0153(11) 0.0227(11) 0.0019(10)
C3 0.0593(13) 0.0631(14) 0.0619(13) 0.0123(11) 0.0188(11) 0.0157(11)
C4 0.0504(11) 0.0656(15) 0.0629(14) -0.0021(11) 0.0149(10) 0.0123(11)
C5 0.0449(11) 0.0597(14) 0.0731(15) -0.0102(11) 0.0201(10) -0.0038(10)
C6 0.0433(10) 0.0437(11) 0.0624(12) 0.0009(9) 0.0188(9) 0.0042(9)
C7 0.0483(11) 0.0426(12) 0.0747(14) -0.0001(11) 0.0187(10) -0.0006(9)
C8 0.132(3) 0.114(3) 0.095(2) -0.0390(19) 0.048(2) -0.053(2)
C9 0.102(2) 0.109(2) 0.0702(16) 0.0165(16) 0.0328(15) 0.0048(18)
C10 0.0770(16) 0.113(2) 0.0716(16) -0.0240(15) 0.0159(13) 0.0025(16)
C11 0.0467(11) 0.0545(13) 0.0687(14) -0.0071(11) 0.0191(10) -0.0054(9)
C12 0.0551(12) 0.0641(15) 0.0727(15) -0.0076(12) 0.0244(11) -0.0066(11)
C13 0.0726(15) 0.0812(19) 0.0863(17) 0.0145(14) 0.0407(14) 0.0077(13)
C14 0.0821(18) 0.129(3) 0.091(2) -0.0052(18) 0.0134(16) 0.0163(19)
C15 0.100(2) 0.074(2) 0.143(3) 0.0086(18) 0.051(2) 0.0178(16)
C16 0.0819(17) 0.090(2) 0.0784(17) -0.0113(15) 0.0294(14) 0.0146(15)
C17 0.175(3) 0.071(2) 0.111(2) -0.0208(18) 0.050(2) 0.006(2)
C18 0.111(2) 0.128(3) 0.107(2) -0.020(2) 0.062(2) 0.022(2)
C19 0.0691(15) 0.0842(19) 0.104(2) -0.0234(15) 0.0434(15) -0.0204(14)
C20 0.085(2) 0.143(3) 0.115(3) -0.030(2) 0.0154(19) -0.033(2)
C21 0.113(3) 0.136(3) 0.170(3) -0.024(3) 0.075(3) -0.058(2)
N1 0.0662(11) 0.0505(11) 0.0658(12) -0.0032(9) 0.0034(9) -0.0159(9)
O1 0.0926(12) 0.0505(10) 0.0947(13) 0.0034(9) 0.0156(10) -0.0188(9)
O2 0.0650(9) 0.0740(11) 0.0767(11) -0.0149(9) 0.0076(8) -0.0172(8)
Si1 0.0549(4) 0.0630(4) 0.0702(4) -0.0060(3) 0.0309(3) -0.0033(3)

loop_
_atom_type_symbol
_atom_type_description
_atom_type_scat_dispersion_real
_atom_type_scat_dispersion_imag
_atom_type_scat_source
C C 0.0033 0.0016 'International Tables Vol C Tables 4.2.6.8 and 6.1.1.4'
H H 0.0000 0.0000 'International Tables Vol C Tables 4.2.6.8 and 6.1.1.4'
N N 0.0061 0.0033 'International Tables Vol C Tables 4.2.6.8 and 6.1.1.4'
O O 0.0106 0.0060 'International Tables Vol C Tables 4.2.6.8 and 6.1.1.4'
Si Si 0.0817 0.0704 'International Tables Vol C Tables 4.2.6.8 and 6.1.1.4'

loop_
_geom_angle_atom_site_label_1
_geom_angle_atom_site_label_2
_geom_angle_atom_site_label_3
_geom_angle
C2 C1 C6 118.04(19)
C2 C1 C7 116.62(18)
C6 C1 C7 125.26(19)
C3 C2 C1 123.4(2)
C3 C2 H2 118.3
C1 C2 H2 118.3
C2 C3 C4 118.9(2)
C2 C3 C9 119.5(2)
C4 C3 C9 121.6(2)
C5 C4 C3 118.2(2)
C5 C4 C10 119.8(2)
C3 C4 C10 122.0(2)
C4 C5 C6 123.7(2)
C4 C5 H5 118.2
C6 C5 H5 118.2
C5 C6 C1 117.76(19)
C5 C6 C11 117.19(18)
C1 C6 C11 125.00(18)
O1 C7 N1 123.5(2)
O1 C7 C1 119.8(2)
N1 C7 C1 116.67(18)
O2 C8 H8A 109.5
O2 C8 H8B 109.5
H8A C8 H8B 109.5
O2 C8 H8C 109.5
H8A C8 H8C 109.5
H8B C8 H8C 109.5
C3 C9 H9A 109.5
C3 C9 H9B 109.5
H9A C9 H9B 109.5
C3 C9 H9C 109.5
H9A C9 H9C 109.5
H9B C9 H9C 109.5
C4 C10 H10A 109.5
C4 C10 H10B 109.5
H10A C10 H10B 109.5
C4 C10 H10C 109.5
H10A C10 H10C 109.5
H10B C10 H10C 109.5
C12 C11 C6 171.8(2)
C11 C12 Si1 171.8(2)
C15 C13 C14 109.6(2)
C15 C13 Si1 112.1(2)
C14 C13 Si1 112.8(2)
C15 C13 H13 107.4
C14 C13 H13 107.4
Si1 C13 H13 107.4
C13 C14 H14A 109.5
C13 C14 H14B 109.5
H14A C14 H14B 109.5
C13 C14 H14C 109.5
H14A C14 H14C 109.5
H14B C14 H14C 109.5
C13 C15 H15A 109.5
C13 C15 H15B 109.5
H15A C15 H15B 109.5
C13 C15 H15C 109.5
H15A C15 H15C 109.5
H15B C15 H15C 109.5
C17 C16 C18 111.9(3)
C17 C16 Si1 115.1(2)
C18 C16 Si1 112.4(2)
C17 C16 H16 105.5
C18 C16 H16 105.5
Si1 C16 H16 105.5
C16 C17 H17A 109.5
C16 C17 H17B 109.5
H17A C17 H17B 109.5
C16 C17 H17C 109.5
H17A C17 H17C 109.5
H17B C17 H17C 109.5
C16 C18 H18A 109.5
C16 C18 H18B 109.5
H18A C18 H18B 109.5
C16 C18 H18C 109.5
H18A C18 H18C 109.5
H18B C18 H18C 109.5
C21 C19 C20 111.4(3)
C21 C19 Si1 114.8(2)
C20 C19 Si1 113.1(2)
C21 C19 H19 105.5
C20 C19 H19 105.5
Si1 C19 H19 105.5
C19 C20 H20A 109.5
C19 C20 H20B 109.5
H20A C20 H20B 109.5
C19 C20 H20C 109.5
H20A C20 H20C 109.5
H20B C20 H20C 109.5
C19 C21 H21A 109.5
C19 C21 H21B 109.5
H21A C21 H21B 109.5
C19 C21 H21C 109.5
H21A C21 H21C 109.5
H21B C21 H21C 109.5
C7 N1 O2 117.08(18)
C7 N1 H1 121.5
O2 N1 H1 121.5
C8 O2 N1 110.37(18)
C12 Si1 C13 109.09(11)
C12 Si1 C16 108.45(12)
C13 Si1 C16 114.18(12)
C12 Si1 C19 104.66(11)
C13 Si1 C19 109.15(13)
C16 Si1 C19 110.86(13)

loop_
_geom_bond_atom_site_label_1
_geom_bond_atom_site_label_2
_geom_bond_distance
C1 C2 1.391(3)
C1 C6 1.400(3)
C1 C7 1.489(3)
C2 C3 1.375(3)
C2 H2 0.9300
C3 C4 1.389(3)
C3 C9 1.515(3)
C4 C5 1.377(3)
C4 C10 1.507(3)
C5 C6 1.396(3)
C5 H5 0.9300
C6 C11 1.434(3)
C7 O1 1.227(2)
C7 N1 1.320(3)
C8 O2 1.382(3)
C8 H8A 0.9600
C8 H8B 0.9600
C8 H8C 0.9600
C9 H9A 0.9600
C9 H9B 0.9600
C9 H9C 0.9600
C10 H10A 0.9600
C10 H10B 0.9600
C10 H10C 0.9600
C11 C12 1.207(3)
C12 Si1 1.829(3)
C13 C15 1.521(4)
C13 C14 1.531(4)
C13 Si1 1.876(3)
C13 H13 0.9800
C14 H14A 0.9600
C14 H14B 0.9600
C14 H14C 0.9600
C15 H15A 0.9600
C15 H15B 0.9600
C15 H15C 0.9600
C16 C17 1.502(4)
C16 C18 1.541(4)
C16 Si1 1.877(3)
C16 H16 0.9800
C17 H17A 0.9600
C17 H17B 0.9600
C17 H17C 0.9600
C18 H18A 0.9600
C18 H18B 0.9600
C18 H18C 0.9600
C19 C21 1.517(4)
C19 C20 1.526(4)
C19 Si1 1.881(3)
C19 H19 0.9800
C20 H20A 0.9600
C20 H20B 0.9600
C20 H20C 0.9600
C21 H21A 0.9600
C21 H21B 0.9600
C21 H21C 0.9600
N1 O2 1.391(2)
N1 H1 0.8600
